data_4308556
loop_
_publ_author_name
'Rodney P. Feazell'
'Cody E. Carson'
'Kevin K. Klausmeyer'

_publ_section_title
;
Anion-Dependent Silver(I) Coordination Polymers of the Tridentate
Pyridylphosphonite: PPh(3-OCH2C5H4N)2
;
_journal_name_full 'Inorganic Chemistry'
_journal_page_first 996
_journal_page_last 1005
_journal_paper_doi 10.1021/ic0486365
_journal_volume 44
_journal_year 2005
_chemical_formula_sum 'C21.24 H19.27 Ag2 Cl1.61 F5.99 N2.22 O7.99 P S2'
_chemical_formula_weight 914.92
_chemical_name_systematic
; 
 ? 
;
_space_group_IT_number 2
_symmetry_cell_setting triclinic
_symmetry_space_group_name_Hall '-P 1'
_symmetry_space_group_name_H-M 'P -1'
_atom_sites_solution_hydrogens geom
_atom_sites_solution_primary direct
_atom_sites_solution_secondary difmap
_audit_creation_method SHELXL-97
_cell_angle_alpha 94.502(5)
_cell_angle_beta 100.834(5)
_cell_angle_gamma 93.599(4)
_cell_formula_units_Z 2
_cell_length_a 10.8716(9)
_cell_length_b 11.9998(9)
_cell_length_c 12.1706(10)
_cell_measurement_reflns_used 4214
_cell_measurement_temperature 110(2)
_cell_measurement_theta_max 25.88
_cell_measurement_theta_min 2.87
_cell_volume 1549.7(2)
_computing_cell_refinement 'Bruker APEX2'
_computing_data_collection 'Bruker APEX2'
_computing_data_reduction 'Bruker SAINTPLUS'
_computing_molecular_graphics 'Bruker SHELXTL'
_computing_publication_material 'Bruker SHELXTL'
_computing_structure_refinement 'SHELXL-97 (Sheldrick, 1997)'
_computing_structure_solution 'SHELXS-97 (Sheldrick, 1997)'
_diffrn_ambient_temperature 110(2)
_diffrn_measured_fraction_theta_full 0.939
_diffrn_measured_fraction_theta_max 0.939
_diffrn_measurement_device_type 'CCD area detector'
_diffrn_measurement_method 'phi and omega scans'
_diffrn_radiation_monochromator graphite
_diffrn_radiation_source 'fine-focus sealed tube'
_diffrn_radiation_type MoK\a
_diffrn_radiation_wavelength 0.71073
_diffrn_reflns_av_R_equivalents 0.0400
_diffrn_reflns_av_sigmaI/netI 0.0657
_diffrn_reflns_limit_h_max 13
_diffrn_reflns_limit_h_min -15
_diffrn_reflns_limit_k_max 17
_diffrn_reflns_limit_k_min -14
_diffrn_reflns_limit_l_max 17
_diffrn_reflns_limit_l_min -17
_diffrn_reflns_number 20219
_diffrn_reflns_theta_full 31.20
_diffrn_reflns_theta_max 31.20
_diffrn_reflns_theta_min 2.30
_exptl_absorpt_coefficient_mu 1.671
_exptl_absorpt_correction_T_max 0.873
_exptl_absorpt_correction_T_min 0.823
_exptl_absorpt_correction_type multi-scan
_exptl_absorpt_process_details SADABS
_exptl_crystal_colour colorless
_exptl_crystal_density_diffrn 1.961
_exptl_crystal_density_method 'not measured'
_exptl_crystal_description plate
_exptl_crystal_F_000 897
_exptl_crystal_size_max 0.196
_exptl_crystal_size_mid 0.097
_exptl_crystal_size_min 0.081
_refine_diff_density_max 1.618
_refine_diff_density_min -1.251
_refine_diff_density_rms 0.139
_refine_ls_extinction_method none
_refine_ls_goodness_of_fit_ref 1.016
_refine_ls_hydrogen_treatment mixed
_refine_ls_matrix_type full
_refine_ls_number_parameters 431
_refine_ls_number_reflns 9442
_refine_ls_number_restraints 56
_refine_ls_restrained_S_all 1.097
_refine_ls_R_factor_all 0.0755
_refine_ls_R_factor_gt 0.0459
_refine_ls_shift/su_max 0.002
_refine_ls_shift/su_mean 0.000
_refine_ls_structure_factor_coef Fsqd
_refine_ls_weighting_details 'calc w=1/[\s^2^(Fo^2^)+(0.0629P)^2^+0.9482P] where P=(Fo^2^+2Fc^2^)/3'
_refine_ls_weighting_scheme calc
_refine_ls_wR_factor_gt 0.1136
_refine_ls_wR_factor_ref 0.1281
_reflns_number_gt 6589
_reflns_number_total 9442
_reflns_threshold_expression >2sigma(I)
_cod_data_source_file ic0486365si20040928_045440_2.cif
_cod_data_source_block kk41
_cod_depositor_comments
;
The following automatic conversions were performed:
'_symmetry_cell_setting' value 'Triclinic' changed to 'triclinic'
according to '/home/saulius/struct/CIF-dictionaries/cif_core.dic'
dictionary named 'cif_core.dic' version 2.4.1 from 2010-06-29.

Automatic conversion script
Id: cif_fix_enum 1527 2010-12-29 10:47:43Z saulius 
;
_cod_database_code 4308556

loop_
_symmetry_equiv_pos_as_xyz
'x, y, z'
'-x, -y, -z'

loop_
_atom_site_label
_atom_site_type_symbol
_atom_site_fract_x
_atom_site_fract_y
_atom_site_fract_z
_atom_site_U_iso_or_equiv
_atom_site_adp_type
_atom_site_occupancy
_atom_site_symmetry_multiplicity
_atom_site_calc_flag
_atom_site_refinement_flags
_atom_site_disorder_assembly
_atom_site_disorder_group
Ag1 Ag 0.52766(3) 0.15936(3) 1.02174(3) 0.02851(9) Uani 1 1 d . . .
Ag2 Ag 0.56459(3) -0.10813(3) 0.54412(3) 0.03706(10) Uani 1 1 d . . .
C1 C 0.8170(4) 0.1258(3) 0.9289(3) 0.0264(8) Uani 1 1 d . . .
H1A H 0.7487 0.0783 0.9497 0.032 Uiso 1 1 calc R . .
H1B H 0.8980 0.0976 0.9625 0.032 Uiso 1 1 calc R . .
C2 C 0.8027(3) 0.1165(3) 0.8026(3) 0.0225(7) Uani 1 1 d . . .
C3 C 0.8850(4) 0.1746(4) 0.7504(4) 0.0303(8) Uani 1 1 d . . .
H3 H 0.9529 0.2223 0.7937 0.036 Uiso 1 1 calc R . .
C4 C 0.8684(4) 0.1634(4) 0.6352(4) 0.0375(10) Uani 1 1 d . . .
H4 H 0.9227 0.2047 0.5978 0.045 Uiso 1 1 calc R . .
C5 C 0.7713(4) 0.0909(4) 0.5750(4) 0.0349(9) Uani 1 1 d . . .
H5 H 0.7600 0.0826 0.4954 0.042 Uiso 1 1 calc R . .
C6 C 0.7078(4) 0.0466(3) 0.7378(3) 0.0256(8) Uani 1 1 d . . .
H6 H 0.6505 0.0070 0.7737 0.031 Uiso 1 1 calc R . .
C7 C 0.3080(4) -0.4072(3) 0.1909(3) 0.0288(8) Uani 1 1 d . A .
H7A H 0.3267 -0.4843 0.1679 0.035 Uiso 1 1 calc R . .
H7B H 0.2165 -0.4012 0.1680 0.035 Uiso 1 1 calc R . .
C8 C 0.3477(4) -0.3826(4) 0.3163(4) 0.0332(9) Uani 1 1 d . . .
C9 C 0.4227(4) -0.2886(3) 0.3642(3) 0.0273(8) Uani 1 1 d . A .
H9 H 0.4541 -0.2399 0.3161 0.033 Uiso 1 1 calc R . .
C10 C 0.4054(8) -0.3274(7) 0.5442(5) 0.0453(19) Uani 0.820(14) 1 d P A 1
H10 H 0.4248 -0.3074 0.6230 0.054 Uiso 0.820(14) 1 calc PR A 1
C11 C 0.3276(10) -0.4232(7) 0.5033(6) 0.059(3) Uani 0.820(14) 1 d P A 1
H11 H 0.2961 -0.4694 0.5532 0.071 Uiso 0.820(14) 1 calc PR A 1
C12 C 0.2966(9) -0.4506(7) 0.3884(6) 0.049(2) Uani 0.820(14) 1 d P A 1
H12 H 0.2413 -0.5148 0.3584 0.059 Uiso 0.820(14) 1 calc PR A 1
C10A C 0.456(4) -0.355(3) 0.532(3) 0.0453(19) Uani 0.180(14) 1 d P A 2
H10A H 0.5024 -0.3481 0.6069 0.054 Uiso 0.180(14) 1 calc PR A 2
C11A C 0.397(5) -0.456(3) 0.491(3) 0.059(3) Uani 0.180(14) 1 d P A 2
H11A H 0.3873 -0.5134 0.5391 0.071 Uiso 0.180(14) 1 calc PR A 2
C12A C 0.351(4) -0.474(4) 0.378(3) 0.049(2) Uani 0.180(14) 1 d P A 2
H12A H 0.3227 -0.5474 0.3437 0.059 Uiso 0.180(14) 1 calc PR A 2
C13 C 0.7372(4) 0.4156(3) 1.0721(3) 0.0262(8) Uani 0.761(9) 1 d PG B 1
C14 C 0.6486(3) 0.4760(4) 1.1142(5) 0.049(2) Uani 0.761(9) 1 d PG B 1
H14 H 0.5622 0.4502 1.0952 0.058 Uiso 0.761(9) 1 calc PR B 1
C15 C 0.6864(5) 0.5741(4) 1.1843(5) 0.055(2) Uani 0.761(9) 1 d PG B 1
H15 H 0.6258 0.6154 1.2131 0.066 Uiso 0.761(9) 1 calc PR B 1
C16 C 0.8128(5) 0.6118(4) 1.2122(4) 0.0622(18) Uani 0.761(9) 1 d PG B 1
H16 H 0.8387 0.6789 1.2601 0.075 Uiso 0.761(9) 1 calc PR B 1
C17 C 0.9015(3) 0.5514(5) 1.1701(6) 0.069(3) Uani 0.761(9) 1 d PG B 1
H17 H 0.9879 0.5772 1.1892 0.083 Uiso 0.761(9) 1 calc PR B 1
C18 C 0.8637(3) 0.4533(4) 1.1000(5) 0.058(3) Uani 0.761(9) 1 d PG B 1
H18 H 0.9242 0.4121 1.0712 0.069 Uiso 0.761(9) 1 calc PR B 1
C13A C 0.7232(4) 0.4108(10) 1.0766(4) 0.0262(8) Uani 0.239(9) 1 d PG B 2
C14A C 0.6410(6) 0.4951(8) 1.0739(3) 0.049(2) Uani 0.239(9) 1 d PG B 2
H14A H 0.5613 0.4850 1.0249 0.058 Uiso 0.239(9) 1 calc PR B 2
C15A C 0.6754(8) 0.5943(9) 1.1430(4) 0.055(2) Uani 0.239(9) 1 d PG B 2
H15A H 0.6193 0.6520 1.1412 0.066 Uiso 0.239(9) 1 calc PR B 2
C16A C 0.7920(8) 0.6091(11) 1.2148(4) 0.0622(18) Uani 0.239(9) 1 d PG B 2
H16A H 0.8155 0.6769 1.2620 0.075 Uiso 0.239(9) 1 calc PR B 2
C17A C 0.8742(6) 0.5248(12) 1.2174(5) 0.069(3) Uani 0.239(9) 1 d PG B 2
H17A H 0.9539 0.5349 1.2665 0.083 Uiso 0.239(9) 1 calc PR B 2
C18A C 0.8398(5) 0.4256(12) 1.1484(4) 0.058(3) Uani 0.239(9) 1 d PG B 2
H18A H 0.8959 0.3679 1.1502 0.069 Uiso 0.239(9) 1 calc PR B 2
C20 C 0.1564(4) 0.2466(4) 1.10717(17) 0.0430(11) Uani 1 1 d G . .
C21 C 0.0912(3) 0.2348(3) 0.41185(16) 0.087(7) Uani 0.539(7) 1 d PGD . .
H21A H 0.0287 0.1706 0.3830 0.104 Uiso 0.539(7) 1 calc PR . .
H21B H 0.1426 0.2467 0.3541 0.104 Uiso 0.539(7) 1 calc PR . .
Cl1 Cl 0.1843(3) 0.2037(2) 0.52958(16) 0.0543(12) Uani 0.539(7) 1 d PGD . .
Cl2 Cl 0.0106(3) 0.3575(3) 0.4341(2) 0.094(2) Uani 0.539(7) 1 d PGD . .
C21A C 0.0912(3) 0.2348(3) 0.41185(16) 0.087(7) Uani 0.081(5) 1 d PGD . .
H21C H 0.0193 0.1897 0.3628 0.104 Uiso 0.081(5) 1 calc PR . .
H21D H 0.1574 0.2481 0.3675 0.104 Uiso 0.081(5) 1 calc PR . .
Cl1A Cl 0.1392(3) 0.1751(2) 0.50711(16) 0.0543(12) Uani 0.081(5) 1 d PGD . .
Cl2A Cl 0.0353(3) 0.3826(3) 0.4673(2) 0.094(2) Uani 0.081(5) 1 d PGD . .
C21B C 0.0912(3) 0.2348(3) 0.41185(16) 0.087(7) Uani 0.184(4) 1 d PGD . .
H21E H 0.1303 0.2426 0.3454 0.104 Uiso 0.184(4) 1 calc PR . .
H21F H 0.0593 0.1551 0.4068 0.104 Uiso 0.184(4) 1 calc PR . .
Cl1B Cl 0.2208(2) 0.2518(3) 0.53064(17) 0.0543(12) Uani 0.184(4) 1 d PGD . .
Cl2B Cl -0.0247(3) 0.2986(4) 0.39043(19) 0.094(2) Uani 0.184(4) 1 d PGD . .
C22 C 0.093(3) 0.249(3) 0.413(3) 0.046(13) Uiso 0.196(6) 1 d P . .
H22A H 0.1171 0.2161 0.4848 0.069 Uiso 0.196(6) 1 calc PR . .
H22B H 0.1686 0.2656 0.3822 0.069 Uiso 0.196(6) 1 calc PR . .
H22C H 0.0346 0.1958 0.3603 0.069 Uiso 0.196(6) 1 calc PR . .
C23 C 0.0175(19) 0.380(2) 0.4372(15) 0.009(4) Uiso 0.196(6) 1 d P . .
N3 N -0.041(2) 0.432(2) 0.442(2) 0.059(7) Uiso 0.196(6) 1 d P . .
F4 F 0.1341(4) 0.2563(4) 0.9986(3) 0.0737(11) Uani 1 1 d . . .
F5 F 0.1178(3) 0.3367(3) 1.1590(3) 0.0603(9) Uani 1 1 d . . .
F6 F 0.0904(3) 0.1576(3) 1.1264(3) 0.0624(9) Uani 1 1 d . . .
N1 N 0.6924(3) 0.0318(3) 0.6247(3) 0.0296(7) Uani 1 1 d . . .
N2 N 0.4543(4) -0.2618(3) 0.4763(3) 0.0353(8) Uani 1 1 d . . .
O1 O 0.8129(2) 0.2405(2) 0.9742(2) 0.0247(5) Uani 1 1 d . B .
O2 O 0.3764(3) -0.3269(2) 0.1374(2) 0.0273(6) Uani 1 1 d . . .
O3 O 0.5787(3) -0.0098(2) 1.1166(2) 0.0273(6) Uani 1 1 d . . .
O6 O 0.3504(3) 0.1392(2) 1.0964(2) 0.0283(6) Uani 1 1 d . . .
O7 O 0.3820(4) 0.3402(3) 1.1391(4) 0.0612(12) Uani 1 1 d . . .
O8 O 0.3241(3) 0.2235(3) 1.2775(3) 0.0431(8) Uani 1 1 d . . .
P1 P 0.67980(9) 0.28726(8) 0.98324(8) 0.0232(2) Uani 1 1 d . . .
S2 S 0.32236(9) 0.23788(8) 1.16198(9) 0.0271(2) Uani 1 1 d . . .
O4 O 0.6165(7) 0.0954(9) 1.2986(6) 0.0247(19) Uiso 0.417(14) 1 d PD . .
O5 O 0.6173(8) -0.1090(9) 1.2863(8) 0.030(2) Uiso 0.417(14) 1 d PD . .
S1 S 0.6337(5) -0.0055(7) 1.2344(5) 0.0212(13) Uiso 0.417(14) 1 d PD . .
C19 C 0.8015(10) 0.0016(13) 1.2304(10) 0.036(5) Uiso 0.417(14) 1 d PD . .
F1 F 0.8336(7) 0.0934(9) 1.1815(7) 0.034(2) Uiso 0.417(14) 1 d PD . .
F2 F 0.8355(7) -0.0823(10) 1.1697(7) 0.040(2) Uiso 0.417(14) 1 d PD . .
F3 F 0.8685(8) 0.0271(8) 1.3368(7) 0.033(2) Uiso 0.417(14) 1 d PD . .
O4A O 0.670(2) 0.1280(14) 1.2864(18) 0.057(6) Uiso 0.188(7) 1 d PD . .
O5A O 0.5946(16) -0.0596(17) 1.3120(15) 0.042(5) Uiso 0.188(7) 1 d PD . .
S1A S 0.6412(9) 0.0160(9) 1.2394(8) 0.030(3) Uiso 0.188(7) 1 d PD . .
C19A C 0.7968(15) -0.0322(17) 1.2349(15) 0.041(7) Uiso 0.188(7) 1 d PD . .
F1A F 0.8592(16) 0.029(2) 1.1724(15) 0.061(5) Uiso 0.188(7) 1 d PD . .
F2A F 0.7977(18) -0.1354(15) 1.1940(15) 0.060(5) Uiso 0.188(7) 1 d PD . .
F3A F 0.8657(14) -0.0279(15) 1.3415(12) 0.034(4) Uiso 0.188(7) 1 d PD . .
O4B O 0.6114(8) 0.0582(10) 1.3115(7) 0.032(2) Uiso 0.394(14) 1 d PD . .
O5B O 0.6382(8) -0.1359(8) 1.2587(8) 0.031(2) Uiso 0.394(14) 1 d PD . .
S1B S 0.6424(4) -0.0234(5) 1.2302(4) 0.0215(11) Uiso 0.394(14) 1 d PD . .
C19B C 0.8030(8) 0.0196(11) 1.2265(8) 0.020(4) Uiso 0.394(14) 1 d PD . .
F1B F 0.8181(7) 0.1248(8) 1.1987(7) 0.031(2) Uiso 0.394(14) 1 d PD . .
F2B F 0.8471(7) -0.0454(10) 1.1523(6) 0.037(2) Uiso 0.394(14) 1 d PD . .
F3B F 0.8803(7) 0.0029(9) 1.3238(7) 0.0238(19) Uiso 0.394(14) 1 d PD . .

loop_
_atom_site_aniso_label
_atom_site_aniso_U_11
_atom_site_aniso_U_22
_atom_site_aniso_U_33
_atom_site_aniso_U_23
_atom_site_aniso_U_13
_atom_site_aniso_U_12
Ag1 0.03010(16) 0.02619(16) 0.02961(16) 0.00155(12) 0.00984(12) -0.00596(11)
Ag2 0.04268(19) 0.03029(18) 0.03119(18) -0.00687(13) -0.00355(13) -0.00677(14)
C1 0.0309(19) 0.0194(17) 0.0260(19) -0.0024(14) 0.0001(15) 0.0015(15)
C2 0.0234(17) 0.0185(16) 0.0263(18) 0.0004(14) 0.0060(14) 0.0046(14)
C3 0.0252(18) 0.032(2) 0.033(2) -0.0017(17) 0.0065(15) -0.0033(16)
C4 0.032(2) 0.047(3) 0.035(2) -0.003(2) 0.0167(18) -0.0077(19)
C5 0.041(2) 0.038(2) 0.027(2) -0.0051(18) 0.0125(17) 0.0018(19)
C6 0.0289(18) 0.0182(17) 0.030(2) 0.0011(15) 0.0071(15) 0.0025(14)
C7 0.037(2) 0.0193(18) 0.0265(19) 0.0025(15) 0.0007(16) -0.0070(16)
C8 0.042(2) 0.025(2) 0.029(2) 0.0041(16) 0.0009(17) -0.0052(17)
C9 0.034(2) 0.0224(18) 0.0230(18) 0.0004(15) 0.0017(15) -0.0008(16)
C10 0.060(5) 0.050(4) 0.023(3) 0.003(3) 0.006(3) -0.014(4)
C11 0.088(7) 0.053(5) 0.032(3) 0.009(3) 0.010(4) -0.032(4)
C12 0.071(6) 0.039(4) 0.033(3) 0.008(3) 0.005(4) -0.027(4)
C10A 0.060(5) 0.050(4) 0.023(3) 0.003(3) 0.006(3) -0.014(4)
C11A 0.088(7) 0.053(5) 0.032(3) 0.009(3) 0.010(4) -0.032(4)
C12A 0.071(6) 0.039(4) 0.033(3) 0.008(3) 0.005(4) -0.027(4)
C13 0.032(2) 0.0216(19) 0.0231(18) -0.0002(15) 0.0049(16) -0.0056(16)
C14 0.046(3) 0.047(4) 0.054(5) -0.026(4) 0.034(3) -0.021(3)
C15 0.063(4) 0.045(4) 0.061(5) -0.030(4) 0.043(4) -0.020(3)
C16 0.069(4) 0.038(3) 0.067(4) -0.030(3) 0.003(3) -0.017(3)
C17 0.039(4) 0.033(4) 0.118(8) -0.027(4) -0.009(4) -0.010(3)
C18 0.026(3) 0.036(4) 0.100(7) -0.030(4) -0.002(3) 0.000(2)
C13A 0.032(2) 0.0216(19) 0.0231(18) -0.0002(15) 0.0049(16) -0.0056(16)
C14A 0.046(3) 0.047(4) 0.054(5) -0.026(4) 0.034(3) -0.021(3)
C15A 0.063(4) 0.045(4) 0.061(5) -0.030(4) 0.043(4) -0.020(3)
C16A 0.069(4) 0.038(3) 0.067(4) -0.030(3) 0.003(3) -0.017(3)
C17A 0.039(4) 0.033(4) 0.118(8) -0.027(4) -0.009(4) -0.010(3)
C18A 0.026(3) 0.036(4) 0.100(7) -0.030(4) -0.002(3) 0.000(2)
C20 0.041(2) 0.052(3) 0.038(3) 0.001(2) 0.009(2) 0.018(2)
C21 0.079(8) 0.124(13) 0.060(7) -0.024(6) 0.033(5) 0.004(6)
Cl1 0.068(2) 0.060(2) 0.0461(13) 0.0128(14) 0.0320(14) 0.020(2)
Cl2 0.085(3) 0.096(5) 0.123(4) 0.053(4) 0.046(3) 0.032(3)
C21A 0.079(8) 0.124(13) 0.060(7) -0.024(6) 0.033(5) 0.004(6)
Cl1A 0.068(2) 0.060(2) 0.0461(13) 0.0128(14) 0.0320(14) 0.020(2)
Cl2A 0.085(3) 0.096(5) 0.123(4) 0.053(4) 0.046(3) 0.032(3)
C21B 0.079(8) 0.124(13) 0.060(7) -0.024(6) 0.033(5) 0.004(6)
Cl1B 0.068(2) 0.060(2) 0.0461(13) 0.0128(14) 0.0320(14) 0.020(2)
Cl2B 0.085(3) 0.096(5) 0.123(4) 0.053(4) 0.046(3) 0.032(3)
F4 0.075(2) 0.114(3) 0.0327(16) 0.0095(18) -0.0009(15) 0.050(2)
F5 0.0545(18) 0.068(2) 0.062(2) -0.0001(17) 0.0124(15) 0.0394(17)
F6 0.0306(14) 0.077(2) 0.074(2) -0.0104(18) 0.0091(14) -0.0147(15)
N1 0.0342(17) 0.0226(16) 0.0293(17) -0.0056(14) 0.0032(14) 0.0005(14)
N2 0.044(2) 0.0336(19) 0.0242(17) 0.0022(14) -0.0007(15) -0.0073(16)
O1 0.0286(13) 0.0167(12) 0.0276(13) -0.0017(10) 0.0055(11) -0.0019(10)
O2 0.0321(14) 0.0237(13) 0.0250(13) 0.0022(11) 0.0043(11) -0.0033(11)
O3 0.0312(14) 0.0258(14) 0.0225(13) -0.0009(11) 0.0014(11) -0.0007(11)
O6 0.0320(14) 0.0198(13) 0.0351(15) -0.0007(11) 0.0137(12) 0.0001(11)
O7 0.062(2) 0.0192(15) 0.113(3) -0.0024(19) 0.051(2) -0.0051(15)
O8 0.0401(17) 0.055(2) 0.0311(16) -0.0081(15) 0.0008(13) 0.0137(15)
P1 0.0268(5) 0.0190(4) 0.0225(5) -0.0009(4) 0.0045(4) -0.0038(4)
S2 0.0253(4) 0.0196(4) 0.0364(5) -0.0015(4) 0.0082(4) 0.0001(3)

loop_
_atom_type_symbol
_atom_type_description
_atom_type_scat_dispersion_real
_atom_type_scat_dispersion_imag
_atom_type_scat_source
C C 0.0033 0.0016 'International Tables Vol C Tables 4.2.6.8 and 6.1.1.4'
H H 0.0000 0.0000 'International Tables Vol C Tables 4.2.6.8 and 6.1.1.4'
N N 0.0061 0.0033 'International Tables Vol C Tables 4.2.6.8 and 6.1.1.4'
O O 0.0106 0.0060 'International Tables Vol C Tables 4.2.6.8 and 6.1.1.4'
F F 0.0171 0.0103 'International Tables Vol C Tables 4.2.6.8 and 6.1.1.4'
P P 0.1023 0.0942 'International Tables Vol C Tables 4.2.6.8 and 6.1.1.4'
S S 0.1246 0.1234 'International Tables Vol C Tables 4.2.6.8 and 6.1.1.4'
Cl Cl 0.1484 0.1585 'International Tables Vol C Tables 4.2.6.8 and 6.1.1.4'
Ag Ag -0.8971 1.1015 'International Tables Vol C Tables 4.2.6.8 and 6.1.1.4'

loop_
_geom_angle_atom_site_label_1
_geom_angle_atom_site_label_2
_geom_angle_atom_site_label_3
_geom_angle
_geom_angle_site_symmetry_1
_geom_angle_site_symmetry_3
_geom_angle_publ_flag
O6 Ag1 P1 144.84(7) . . ?
O6 Ag1 O3 84.01(10) . 2_657 ?
P1 Ag1 O3 122.30(7) . 2_657 ?
O6 Ag1 O3 82.60(10) . . ?
P1 Ag1 O3 122.99(7) . . ?
O3 Ag1 O3 77.49(10) 2_657 . ?
N2 Ag2 N1 172.27(14) . . ?
N2 Ag2 Ag2 112.51(10) . 2_656 ?
N1 Ag2 Ag2 75.21(10) . 2_656 ?
O1 C1 C2 111.6(3) . . ?
O1 C1 H1A 109.3 . . ?
C2 C1 H1A 109.3 . . ?
O1 C1 H1B 109.3 . . ?
C2 C1 H1B 109.3 . . ?
H1A C1 H1B 108.0 . . ?
C6 C2 C3 118.6(4) . . ?
C6 C2 C1 119.6(3) . . ?
C3 C2 C1 121.7(3) . . ?
C4 C3 C2 119.6(4) . . ?
C4 C3 H3 120.2 . . ?
C2 C3 H3 120.2 . . ?
C3 C4 C5 118.7(4) . . ?
C3 C4 H4 120.6 . . ?
C5 C4 H4 120.6 . . ?
N1 C5 C4 122.4(4) . . ?
N1 C5 H5 118.8 . . ?
C4 C5 H5 118.8 . . ?
N1 C6 C2 122.5(4) . . ?
N1 C6 H6 118.8 . . ?
C2 C6 H6 118.8 . . ?
O2 C7 C8 108.4(3) . . ?
O2 C7 H7A 110.0 . . ?
C8 C7 H7A 110.0 . . ?
O2 C7 H7B 110.0 . . ?
C8 C7 H7B 110.0 . . ?
H7A C7 H7B 108.4 . . ?
C9 C8 C12A 116.8(17) . . ?
C9 C8 C12 117.6(5) . . ?
C12A C8 C12 29.0(17) . . ?
C9 C8 C7 122.1(4) . . ?
C12A C8 C7 116.1(17) . . ?
C12 C8 C7 119.9(4) . . ?
N2 C9 C8 123.2(4) . . ?
N2 C9 H9 118.4 . . ?
C8 C9 H9 118.4 . . ?
N2 C10 C11 122.2(6) . . ?
N2 C10 H10 118.9 . . ?
C11 C10 H10 118.9 . . ?
C12 C11 C10 118.9(6) . . ?
C12 C11 H11 120.5 . . ?
C10 C11 H11 120.5 . . ?
C11 C12 C8 119.4(6) . . ?
C11 C12 H12 120.3 . . ?
C8 C12 H12 120.3 . . ?
N2 C10A C11A 126(3) . . ?
N2 C10A H10A 117.1 . . ?
C11A C10A H10A 117.1 . . ?
C10A C11A C12A 118(3) . . ?
C10A C11A H11A 120.9 . . ?
C12A C11A H11A 120.9 . . ?
C11A C12A C8 118(3) . . ?
C11A C12A H12A 121.1 . . ?
C8 C12A H12A 121.1 . . ?
C14 C13 C18 120.0 . . ?
C14 C13 P1 117.0(2) . . ?
C18 C13 P1 123.0(2) . . ?
C13 C14 C15 120.0 . . ?
C13 C14 H14 120.0 . . ?
C15 C14 H14 120.0 . . ?
C14 C15 C16 120.0 . . ?
C14 C15 H15 120.0 . . ?
C16 C15 H15 120.0 . . ?
C17 C16 C15 120.0 . . ?
C17 C16 H16 120.0 . . ?
C15 C16 H16 120.0 . . ?
C16 C17 C18 120.0 . . ?
C16 C17 H17 120.0 . . ?
C18 C17 H17 120.0 . . ?
C17 C18 C13 120.0 . . ?
C17 C18 H18 120.0 . . ?
C13 C18 H18 120.0 . . ?
C14A C13A C18A 120.0 . . ?
C14A C13A P1 119.14(17) . . ?
C18A C13A P1 120.81(16) . . ?
C15A C14A C13A 120.0 . . ?
C15A C14A H14A 120.0 . . ?
C13A C14A H14A 120.0 . . ?
C14A C15A C16A 120.0 . . ?
C14A C15A H15A 120.0 . . ?
C16A C15A H15A 120.0 . . ?
C17A C16A C15A 120.0 . . ?
C17A C16A H16A 120.0 . . ?
C15A C16A H16A 120.0 . . ?
C18A C17A C16A 120.0 . . ?
C18A C17A H17A 120.0 . . ?
C16A C17A H17A 120.0 . . ?
C17A C18A C13A 120.0 . . ?
C17A C18A H18A 120.0 . . ?
C13A C18A H18A 120.0 . . ?
F6 C20 F4 108.6(4) . . ?
F6 C20 F5 108.2(3) . . ?
F4 C20 F5 108.4(4) . . ?
F6 C20 S2 110.7(3) . . ?
F4 C20 S2 111.8(3) . . ?
F5 C20 S2 109.0(3) . . ?
Cl1 C21 Cl2 112.3 . . ?
Cl1 C21 H21A 109.1 . . ?
Cl2 C21 H21A 109.1 . . ?
Cl1 C21 H21B 109.1 . . ?
Cl2 C21 H21B 109.1 . . ?
H21A C21 H21B 107.9 . . ?
Cl1A Cl1 Cl1B 147.3 . . ?
Cl1A Cl1 C21 57.2 . . ?
Cl1B Cl1 C21 90.2 . . ?
Cl2A Cl2 Cl2B 162.5 . . ?
Cl2A Cl2 N3 73.2(14) . . ?
Cl2B Cl2 N3 120.2(14) . . ?
Cl2A Cl2 C21 109.9 . . ?
Cl2B Cl2 C21 57.2 . . ?
N3 Cl2 C21 176.4(14) . . ?
Cl1A C21A Cl2A 109.0 . . ?
Cl1A C21A H21C 109.9 . . ?
Cl2A C21A H21C 109.9 . . ?
Cl1A C21A H21D 109.9 . . ?
Cl2A C21A H21D 109.9 . . ?
H21C C21A H21D 108.3 . . ?
Cl1 Cl1A Cl1B 17.5 . . ?
Cl1 Cl1A C21A 102.8 . . ?
Cl1B Cl1A C21A 85.3 . . ?
Cl2 Cl2A N3 79.6(15) . . ?
Cl2 Cl2A Cl2B 11.1 . . ?
N3 Cl2A Cl2B 88.4(15) . . ?
Cl2 Cl2A C21A 56.5 . . ?
N3 Cl2A C21A 136.0(15) . . ?
Cl2B Cl2A C21A 48.3 . . ?
Cl2B C21B Cl1B 129.1 . . ?
Cl2B C21B H21E 105.0 . . ?
Cl1B C21B H21E 105.0 . . ?
Cl2B C21B H21F 105.0 . . ?
Cl1B C21B H21F 105.0 . . ?
H21E C21B H21F 105.9 . . ?
Cl1 Cl1B Cl1A 15.2 . . ?
Cl1 Cl1B C21B 67.8 . . ?
Cl1A Cl1B C21B 52.6 . . ?
Cl2 Cl2B C23 7.0(12) . . ?
Cl2 Cl2B Cl2A 6.4 . . ?
C23 Cl2B Cl2A 13.4(12) . . ?
Cl2 Cl2B C21B 93.7 . . ?
C23 Cl2B C21B 97.5(11) . . ?
Cl2A Cl2B C21B 89.2 . . ?
Cl2 Cl2B N3 33.5(9) . . ?
C23 Cl2B N3 29.9(14) . . ?
Cl2A Cl2B N3 38.5(9) . . ?
C21B Cl2B N3 127.2(9) . . ?
C23 C22 H22A 109.5 . . ?
C23 C22 H22B 109.5 . . ?
H22A C22 H22B 109.5 . . ?
C23 C22 H22C 109.5 . . ?
H22A C22 H22C 109.5 . . ?
H22B C22 H22C 109.5 . . ?
N3 C23 Cl2B 113(3) . . ?
N3 C23 C22 164(3) . . ?
Cl2B C23 C22 51.0(15) . . ?
C23 N3 Cl2A 20.6(13) . . ?
C23 N3 Cl2 12.4(16) . . ?
Cl2A N3 Cl2 27.2(7) . . ?
C23 N3 Cl2B 37.2(17) . . ?
Cl2A N3 Cl2B 53.2(12) . . ?
Cl2 N3 Cl2B 26.3(7) . . ?
C5 N1 C6 118.1(3) . . ?
C5 N1 Ag2 125.2(3) . . ?
C6 N1 Ag2 115.6(3) . . ?
C10 N2 C10A 29.6(16) . . ?
C10 N2 C9 118.6(4) . . ?
C10A N2 C9 111.0(16) . . ?
C10 N2 Ag2 120.4(4) . . ?
C10A N2 Ag2 122.8(15) . . ?
C9 N2 Ag2 120.8(3) . . ?
C1 O1 P1 119.3(2) . . ?
C7 O2 P1 122.4(2) . 2_656 ?
S1 O3 S1B 9.7(3) . . ?
S1 O3 S1A 9.8(5) . . ?
S1B O3 S1A 18.4(4) . . ?
S1 O3 Ag1 133.5(3) . 2_657 ?
S1B O3 Ag1 126.0(3) . 2_657 ?
S1A O3 Ag1 143.3(4) . 2_657 ?
S1 O3 Ag1 122.5(4) . . ?
S1B O3 Ag1 131.1(3) . . ?
S1A O3 Ag1 112.9(4) . . ?
Ag1 O3 Ag1 102.51(10) 2_657 . ?
S2 O6 Ag1 115.58(15) . . ?
O2 P1 O1 106.44(15) 2_656 . ?
O2 P1 C13A 106.7(3) 2_656 . ?
O1 P1 C13A 102.8(2) . . ?
O2 P1 C13 105.20(19) 2_656 . ?
O1 P1 C13 98.27(17) . . ?
C13A P1 C13 5.6(2) . . ?
O2 P1 Ag1 105.83(11) 2_656 . ?
O1 P1 Ag1 116.40(11) . . ?
C13A P1 Ag1 117.86(18) . . ?
C13 P1 Ag1 123.29(13) . . ?
O7 S2 O8 116.2(3) . . ?
O7 S2 O6 114.03(19) . . ?
O8 S2 O6 114.63(19) . . ?
O7 S2 C20 105.0(2) . . ?
O8 S2 C20 102.28(15) . . ?
O6 S2 C20 102.38(18) . . ?
O4A O4 S1A 89.0(15) . . ?
O4A O4 S1 96.1(15) . . ?
S1A O4 S1 7.1(6) . . ?
O4A O4 S1B 95.7(15) . . ?
S1A O4 S1B 7.9(4) . . ?
S1 O4 S1B 3.2(3) . . ?
O5B O5 O5A 162(2) . . ?
O5B O5 S1B 89.5(13) . . ?
O5A O5 S1B 72.3(12) . . ?
O5B O5 S1 97.9(13) . . ?
O5A O5 S1 63.9(13) . . ?
S1B O5 S1 8.5(3) . . ?
O5B O5 S1A 101.8(13) . . ?
O5A O5 S1A 60.0(12) . . ?
S1B O5 S1A 12.7(4) . . ?
S1 O5 S1A 5.6(5) . . ?
O4B S1 O5A 67.6(12) . . ?
O4B S1 O4 19.4(5) . . ?
O5A S1 O4 86.9(11) . . ?
O4B S1 O3 127.5(6) . . ?
O5A S1 O3 128.4(9) . . ?
O4 S1 O3 114.3(5) . . ?
O4B S1 O5 96.7(7) . . ?
O5A S1 O5 30.0(9) . . ?
O4 S1 O5 116.1(6) . . ?
O3 S1 O5 115.3(6) . . ?
O4B S1 O5B 115.4(7) . . ?
O5A S1 O5B 49.2(10) . . ?
O4 S1 O5B 134.6(6) . . ?
O3 S1 O5B 103.9(5) . . ?
O5 S1 O5B 19.3(4) . . ?
O4B S1 O4A 41.9(9) . . ?
O5A S1 O4A 107.5(12) . . ?
O4 S1 O4A 25.5(7) . . ?
O3 S1 O4A 109.5(9) . . ?
O5 S1 O4A 133.0(9) . . ?
O5B S1 O4A 146.6(9) . . ?
O4B S1 C19A 117.8(8) . . ?
O5A S1 C19A 108.8(11) . . ?
O4 S1 C19A 114.9(8) . . ?
O3 S1 C19A 103.6(7) . . ?
O5 S1 C19A 89.4(8) . . ?
O5B S1 C19A 76.8(8) . . ?
O4A S1 C19A 93.5(10) . . ?
O4B S1 C19 111.7(7) . . ?
O5A S1 C19 118.4(10) . . ?
O4 S1 C19 105.1(6) . . ?
O3 S1 C19 101.4(5) . . ?
O5 S1 C19 101.8(7) . . ?
O5B S1 C19 89.8(6) . . ?
O4A S1 C19 82.1(9) . . ?
C19A S1 C19 13.0(7) . . ?
O4B S1 C19B 108.6(7) . . ?
O5A S1 C19B 123.5(10) . . ?
O4 S1 C19B 100.2(6) . . ?
O3 S1 C19B 99.5(4) . . ?
O5 S1 C19B 108.6(6) . . ?
O5B S1 C19B 96.7(6) . . ?
O4A S1 C19B 76.4(9) . . ?
C19A S1 C19B 19.9(7) . . ?
C19 S1 C19B 6.9(6) . . ?
F1A C19 F2B 44.2(13) . . ?
F1A C19 F3B 103.5(13) . . ?
F2B C19 F3B 109.3(10) . . ?
F1A C19 F2 67.0(14) . . ?
F2B C19 F2 23.4(5) . . ?
F3B C19 F2 102.1(11) . . ?
F1A C19 F1 38.8(13) . . ?
F2B C19 F1 80.9(9) . . ?
F3B C19 F1 106.6(10) . . ?
F2 C19 F1 104.2(9) . . ?
F1A C19 F3 108.0(14) . . ?
F2B C19 F3 123.0(10) . . ?
F3B C19 F3 15.4(5) . . ?
F2 C19 F3 117.5(11) . . ?
F1 C19 F3 100.5(10) . . ?
F1A C19 F3A 118.0(14) . . ?
F2B C19 F3A 111.1(12) . . ?
F3B C19 F3A 18.1(7) . . ?
F2 C19 F3A 97.2(11) . . ?
F1 C19 F3A 124.6(11) . . ?
F3 C19 F3A 26.7(7) . . ?
F1A C19 F1B 55.2(15) . . ?
F2B C19 F1B 97.4(10) . . ?
F3B C19 F1B 102.9(10) . . ?
F2 C19 F1B 120.7(10) . . ?
F1 C19 F1B 16.6(5) . . ?
F3 C19 F1B 93.2(9) . . ?
F3A C19 F1B 119.5(11) . . ?
F1A C19 F2A 96.9(16) . . ?
F2B C19 F2A 52.9(10) . . ?
F3B C19 F2A 96.7(13) . . ?
F2 C19 F2A 29.9(7) . . ?
F1 C19 F2A 133.1(11) . . ?
F3 C19 F2A 110.2(13) . . ?
F3A C19 F2A 84.1(12) . . ?
F1B C19 F2A 148.9(11) . . ?
F1A C19 S1B 137.1(14) . . ?
F2B C19 S1B 119.2(9) . . ?
F3B C19 S1B 118.8(9) . . ?
F2 C19 S1B 107.7(9) . . ?
F1 C19 S1B 115.6(9) . . ?
F3 C19 S1B 111.2(8) . . ?
F3A C19 S1B 104.8(10) . . ?
F1B C19 S1B 105.5(8) . . ?
F2A C19 S1B 85.4(9) . . ?
F1A C19 S1A 133.1(16) . . ?
F2B C19 S1A 129.6(10) . . ?
F3B C19 S1A 116.8(9) . . ?
F2 C19 S1A 122.0(10) . . ?
F1 C19 S1A 103.7(10) . . ?
F3 C19 S1A 105.8(8) . . ?
F3A C19 S1A 106.8(10) . . ?
F1B C19 S1A 91.6(8) . . ?
F2A C19 S1A 101.0(10) . . ?
S1B C19 S1A 15.6(4) . . ?
F1A C19 S1 135.7(15) . . ?
F2B C19 S1 124.2(9) . . ?
F3B C19 S1 118.2(8) . . ?
F2 C19 S1 114.4(9) . . ?
F1 C19 S1 110.1(9) . . ?
F3 C19 S1 108.9(7) . . ?
F3A C19 S1 106.0(10) . . ?
F1B C19 S1 98.9(8) . . ?
F2A C19 S1 92.7(10) . . ?
S1B C19 S1 7.3(3) . . ?
S1A C19 S1 8.3(4) . . ?
F1A F1 C19B 57.2(12) . . ?
F1A F1 C19 53.4(12) . . ?
C19B F1 C19 3.9(8) . . ?
F1A F1 F2B 14.0(13) . . ?
C19B F1 F2B 51.1(6) . . ?
C19 F1 F2B 47.3(6) . . ?
F1A F1 C19A 48.5(11) . . ?
C19B F1 C19A 9.1(8) . . ?
C19 F1 C19A 5.2(8) . . ?
F2B F1 C19A 42.1(6) . . ?
F2B F2 F2A 165(2) . . ?
F2B F2 C19A 90.1(17) . . ?
F2A F2 C19A 81.8(14) . . ?
F2B F2 C19 72.8(13) . . ?
F2A F2 C19 98.8(14) . . ?
C19A F2 C19 17.3(11) . . ?
F2B F2 F1A 26.3(13) . . ?
F2A F2 F1A 147.0(15) . . ?
C19A F2 F1A 65.3(12) . . ?
C19 F2 F1A 48.3(10) . . ?
F2B F2 C19B 65.4(12) . . ?
F2A F2 C19B 105.9(14) . . ?
C19A F2 C19B 24.7(11) . . ?
C19 F2 C19B 7.4(8) . . ?
F1A F2 C19B 41.1(8) . . ?
F3A F3 C19 86.6(15) . . ?
F3A F3 C19B 95.9(15) . . ?
C19 F3 C19B 9.4(8) . . ?
F3A F3 C19A 70.0(14) . . ?
C19 F3 C19A 16.7(9) . . ?
C19B F3 C19A 26.0(9) . . ?
O4 O4A O4B 18.7(11) . . ?
O4 O4A S1A 60.2(13) . . ?
O4B O4A S1A 49.5(8) . . ?
O4 O4A S1 58.4(12) . . ?
O4B O4A S1 47.6(7) . . ?
S1A O4A S1 1.9(5) . . ?
O4 O4A S1B 61.8(12) . . ?
O4B O4A S1B 49.9(7) . . ?
S1A O4A S1B 4.1(4) . . ?
S1 O4A S1B 4.4(3) . . ?
O5 O5A O5B 7.7(9) . . ?
O5 O5A S1B 75.5(15) . . ?
O5B O5A S1B 67.7(10) . . ?
O5 O5A S1 86.2(16) . . ?
O5B O5A S1 78.4(11) . . ?
S1B O5A S1 10.8(4) . . ?
O5 O5A O4B 137.7(17) . . ?
O5B O5A O4B 130.2(11) . . ?
S1B O5A O4B 63.8(8) . . ?
S1 O5A O4B 53.7(8) . . ?
O5 O5A S1A 94.3(15) . . ?
O5B O5A S1A 86.6(10) . . ?
S1B O5A S1A 19.1(5) . . ?
S1 O5A S1A 9.3(6) . . ?
O4B O5A S1A 44.8(6) . . ?
O4B S1A O4 23.5(6) . . ?
O4B S1A O4A 51.0(12) . . ?
O4 S1A O4A 30.8(9) . . ?
O4B S1A O5A 66.0(12) . . ?
O4 S1A O5A 89.3(11) . . ?
O4A S1A O5A 114.9(13) . . ?
O4B S1A O3 133.0(9) . . ?
O4 S1A O3 122.8(8) . . ?
O4A S1A O3 120.5(11) . . ?
O5A S1A O3 112.9(10) . . ?
O4B S1A O5 91.2(9) . . ?
O4 S1A O5 114.6(9) . . ?
O4A S1A O5 136.8(12) . . ?
O5A S1A O5 25.7(8) . . ?
O3 S1A O5 100.0(6) . . ?
O4B S1A C19 123.9(10) . . ?
O4 S1A C19 118.5(9) . . ?
O4A S1A C19 91.4(11) . . ?
O5A S1A C19 113.3(11) . . ?
O3 S1A C19 100.4(6) . . ?
O5 S1A C19 95.6(8) . . ?
O4B S1A C19B 122.0(9) . . ?
O4 S1A C19B 113.8(8) . . ?
O4A S1A C19B 85.5(11) . . ?
O5A S1A C19B 119.7(10) . . ?
O3 S1A C19B 99.8(6) . . ?
O5 S1A C19B 102.8(7) . . ?
C19 S1A C19B 7.2(6) . . ?
O4B S1A C19A 126.7(10) . . ?
O4 S1A C19A 127.1(10) . . ?
O4A S1A C19A 102.6(11) . . ?
O5A S1A C19A 102.0(11) . . ?
O3 S1A C19A 100.0(7) . . ?
O5 S1A C19A 82.8(8) . . ?
C19 S1A C19A 13.1(7) . . ?
C19B S1A C19A 20.3(7) . . ?
O4B S1A O5B 107.4(9) . . ?
O4 S1A O5B 130.9(8) . . ?
O4A S1A O5B 148.9(11) . . ?
O5A S1A O5B 42.2(9) . . ?
O3 S1A O5B 90.6(6) . . ?
O5 S1A O5B 16.5(3) . . ?
C19 S1A O5B 84.1(7) . . ?
C19B S1A O5B 91.3(6) . . ?
C19A S1A O5B 71.0(8) . . ?
C19B C19A F2 108(2) . . ?
C19B C19A F2B 83(2) . . ?
F2 C19A F2B 25.1(6) . . ?
C19B C19A F3B 81.0(19) . . ?
F2 C19A F3B 113.6(14) . . ?
F2B C19A F3B 110.4(13) . . ?
C19B C19A F2A 147(2) . . ?
F2 C19A F2A 39.8(10) . . ?
F2B C19A F2A 64.5(12) . . ?
F3B C19A F2A 117.4(16) . . ?
C19B C19A F1A 44.1(17) . . ?
F2 C19A F1A 65.3(14) . . ?
F2B C19A F1A 40.6(11) . . ?
F3B C19A F1A 90.2(15) . . ?
F2A C19A F1A 105.0(15) . . ?
C19B C19A F3A 100(2) . . ?
F2 C19A F3A 115.0(14) . . ?
F2B C19A F3A 121.0(14) . . ?
F3B C19A F3A 20.3(8) . . ?
F2A C19A F3A 104.7(15) . . ?
F1A C19A F3A 109.4(16) . . ?
C19B C19A F3 72.4(18) . . ?
F2 C19A F3 126.3(14) . . ?
F2B C19A F3 118.8(14) . . ?
F3B C19A F3 13.9(6) . . ?
F2A C19A F3 130.3(15) . . ?
F1A C19A F3 91.1(14) . . ?
F3A C19A F3 27.2(8) . . ?
C19B C19A S1B 90.2(15) . . ?
F2 C19A S1B 123.3(14) . . ?
F2B C19A S1B 125.4(13) . . ?
F3B C19A S1B 122.1(12) . . ?
F2A C19A S1B 100.7(14) . . ?
F1A C19A S1B 121.3(14) . . ?
F3A C19A S1B 113.6(12) . . ?
F3 C19A S1B 110.3(11) . . ?
C19B C19A F1 16.3(13) . . ?
F2 C19A F1 92.2(13) . . ?
F2B C19A F1 67.0(10) . . ?
F3B C19A F1 86.9(12) . . ?
F2A C19A F1 130.7(15) . . ?
F1A C19A F1 28.3(10) . . ?
F3A C19A F1 107.0(14) . . ?
F3 C19A F1 81.3(11) . . ?
S1B C19A F1 100.0(9) . . ?
C19B C19A S1 84.2(15) . . ?
F2 C19A S1 128.0(14) . . ?
F2B C19A S1 126.9(13) . . ?
F3B C19A S1 118.2(12) . . ?
F2A C19A S1 107.2(14) . . ?
F1A C19A S1 117.6(14) . . ?
F3A C19A S1 111.9(12) . . ?
F3 C19A S1 105.8(11) . . ?
S1B C19A S1 6.6(3) . . ?
F1 C19A S1 94.7(9) . . ?
C19B C19A S1A 76.5(15) . . ?
F2 C19A S1A 133.1(14) . . ?
F2B C19A S1A 127.8(13) . . ?
F3B C19A S1A 113.2(12) . . ?
F2A C19A S1A 115.4(14) . . ?
F1A C19A S1A 112.3(14) . . ?
F3A C19A S1A 109.6(12) . . ?
F3 C19A S1A 100.1(10) . . ?
S1B C19A S1A 14.9(4) . . ?
F1 C19A S1A 87.9(9) . . ?
S1 C19A S1A 8.3(4) . . ?
F1 F1A F2B 153(2) . . ?
F1 F1A C19B 76.6(18) . . ?
F2B F1A C19B 89.1(17) . . ?
F1 F1A C19 87.8(18) . . ?
F2B F1A C19 78.5(16) . . ?
C19B F1A C19 11.3(11) . . ?
F1 F1A F1B 7.1(8) . . ?
F2B F1A F1B 151.6(18) . . ?
C19B F1A F1B 70.2(16) . . ?
C19 F1A F1B 81.5(16) . . ?
F1 F1A F2 147.9(18) . . ?
F2B F1A F2 15.0(8) . . ?
C19B F1A F2 75.7(14) . . ?
C19 F1A F2 64.7(12) . . ?
F1B F1A F2 143.6(13) . . ?
F1 F1A C19A 103.3(17) . . ?
F2B F1A C19A 63.5(13) . . ?
C19B F1A C19A 26.9(12) . . ?
C19 F1A C19A 15.6(11) . . ?
F1B F1A C19A 97.1(14) . . ?
F2 F1A C19A 49.4(10) . . ?
F2 F2A C19A 58.4(13) . . ?
F2 F2A F2B 5.8(9) . . ?
C19A F2A F2B 55.5(10) . . ?
F2 F2A C19 51.3(10) . . ?
C19A F2A C19 7.6(9) . . ?
F2B F2A C19 48.1(7) . . ?
F2 F2A C19B 48.5(10) . . ?
C19A F2A C19B 10.9(9) . . ?
F2B F2A C19B 45.1(6) . . ?
C19 F2A C19B 3.3(6) . . ?
F3 F3A C19A 82.7(16) . . ?
F3 F3A C19 66.7(14) . . ?
C19A F3A C19 16.1(9) . . ?
F3 F3A C19B 59.7(13) . . ?
C19A F3A C19B 23.2(9) . . ?
C19 F3A C19B 7.1(7) . . ?
S1A O4B O4A 79.5(11) . . ?
S1A O4B S1 11.1(6) . . ?
O4A O4B S1 90.6(11) . . ?
S1A O4B O5A 69.3(10) . . ?
O4A O4B O5A 144.4(14) . . ?
S1 O4B O5A 58.7(9) . . ?
S1A O4B S1B 15.2(6) . . ?
O4A O4B S1B 93.8(10) . . ?
S1 O4B S1B 5.9(4) . . ?
O5A O4B S1B 54.1(8) . . ?
O5 O5B O5A 10.5(12) . . ?
O5 O5B S1B 68.2(12) . . ?
O5A O5B S1B 57.8(7) . . ?
O5 O5B S1 62.8(12) . . ?
O5A O5B S1 52.3(7) . . ?
S1B O5B S1 5.5(3) . . ?
O5 O5B S1A 61.7(12) . . ?
O5A O5B S1A 51.2(7) . . ?
S1B O5B S1A 7.0(3) . . ?
S1 O5B S1A 3.8(4) . . ?
O5A S1B O5 32.2(9) . . ?
O5A S1B O5B 54.5(10) . . ?
O5 S1B O5B 22.3(4) . . ?
O5A S1B O4B 62.0(11) . . ?
O5 S1B O4B 93.7(6) . . ?
O5B S1B O4B 115.6(6) . . ?
O5A S1B O3 128.2(9) . . ?
O5 S1B O3 123.8(5) . . ?
O5B S1B O3 114.2(5) . . ?
O4B S1B O3 112.4(5) . . ?
O5A S1B O4 78.1(11) . . ?
O5 S1B O4 109.9(6) . . ?
O5B S1B O4 131.7(6) . . ?
O4B S1B O4 16.2(4) . . ?
O3 S1B O4 101.4(4) . . ?
O5A S1B C19A 118.1(10) . . ?
O5 S1B C19A 100.6(8) . . ?
O5B S1B C19A 86.9(8) . . ?
O4B S1B C19A 115.1(8) . . ?
O3 S1B C19A 110.4(7) . . ?
O4 S1B C19A 110.7(8) . . ?
O5A S1B C19 125.8(10) . . ?
O5 S1B C19 113.1(7) . . ?
O5B S1B C19 100.7(7) . . ?
O4B S1B C19 107.1(6) . . ?
O3 S1B C19 105.5(5) . . ?
O4 S1B C19 99.9(6) . . ?
C19A S1B C19 13.8(8) . . ?
O5A S1B C19B 129.5(9) . . ?
O5 S1B C19B 119.7(6) . . ?
O5B S1B C19B 107.7(6) . . ?
O4B S1B C19B 103.1(5) . . ?
O3 S1B C19B 102.2(4) . . ?
O4 S1B C19B 94.7(5) . . ?
C19A S1B C19B 20.8(8) . . ?
C19 S1B C19B 7.0(6) . . ?
O5A S1B O4A 97.1(11) . . ?
O5 S1B O4A 126.6(9) . . ?
O5B S1B O4A 145.3(8) . . ?
O4B S1B O4A 36.4(8) . . ?
O3 S1B O4A 99.0(7) . . ?
O4 S1B O4A 22.5(6) . . ?
C19A S1B O4A 91.2(9) . . ?
C19 S1B O4A 79.1(9) . . ?
C19B S1B O4A 73.2(8) . . ?
C19A C19B F1A 109(2) . . ?
C19A C19B F1 155(2) . . ?
F1A C19B F1 46.2(14) . . ?
C19A C19B F2B 67.9(18) . . ?
F1A C19B F2B 42.8(14) . . ?
F1 C19B F2B 86.7(8) . . ?
C19A C19B F1B 174.3(19) . . ?
F1A C19B F1B 66.0(16) . . ?
F1 C19B F1B 20.0(5) . . ?
F2B C19B F1B 106.5(9) . . ?
C19A C19B F3B 71.1(18) . . ?
F1A C19B F3B 104.7(13) . . ?
F1 C19B F3B 115.6(10) . . ?
F2B C19B F3B 101.9(9) . . ?
F1B C19B F3B 112.3(9) . . ?
C19A C19B F3 81.6(18) . . ?
F1A C19B F3 112.3(14) . . ?
F1 C19B F3 110.7(9) . . ?
F2B C19B F3 116.5(9) . . ?
F1B C19B F3 102.7(9) . . ?
F3B C19B F3 15.1(5) . . ?
C19A C19B F2 46.8(17) . . ?
F1A C19B F2 63.2(15) . . ?
F1 C19B F2 107.8(9) . . ?
F2B C19B F2 21.1(5) . . ?
F1B C19B F2 127.6(9) . . ?
F3B C19B F2 92.2(9) . . ?
F3 C19B F2 107.2(9) . . ?
C19A C19B F3A 57.3(17) . . ?
F1A C19B F3A 115.1(15) . . ?
F1 C19B F3A 131.5(11) . . ?
F2B C19B F3A 101.1(10) . . ?
F1B C19B F3A 126.7(10) . . ?
F3B C19B F3A 15.8(7) . . ?
F3 C19B F3A 24.4(7) . . ?
F2 C19B F3A 86.7(9) . . ?
C19A C19B S1A 83.2(14) . . ?
F1A C19B S1A 142.8(14) . . ?
F1 C19B S1A 113.5(9) . . ?
F2B C19B S1A 124.4(8) . . ?
F1B C19B S1A 99.3(8) . . ?
F3B C19B S1A 112.5(8) . . ?
F3 C19B S1A 104.1(7) . . ?
F2 C19B S1A 113.4(8) . . ?
F3A C19B S1A 101.2(8) . . ?
C19A C19B S1B 68.9(14) . . ?
F1A C19B S1B 140.5(14) . . ?
F1 C19B S1B 124.5(9) . . ?
F2B C19B S1B 111.6(8) . . ?
F1B C19B S1B 112.9(7) . . ?
F3B C19B S1B 111.0(7) . . ?
F3 C19B S1B 106.4(7) . . ?
F2 C19B S1B 98.6(7) . . ?
F3A C19B S1B 97.2(8) . . ?
S1A C19B S1B 15.3(4) . . ?
C19A C19B F2A 22.6(17) . . ?
F1A C19B F2A 88.8(16) . . ?
F1 C19B F2A 132.6(10) . . ?
F2B C19B F2A 46.4(8) . . ?
F1B C19B F2A 151.7(10) . . ?
F3B C19B F2A 85.5(10) . . ?
F3 C19B F2A 98.6(10) . . ?
F2 C19B F2A 25.6(6) . . ?
F3A C19B F2A 74.5(9) . . ?
S1A C19B F2A 93.3(8) . . ?
S1B C19B F2A 77.9(8) . . ?
F1A F1B C19B 43.8(8) . . ?
F1A F1B C19 43.2(8) . . ?
C19B F1B C19 0.6(7) . . ?
F2 F2B F1A 138.8(19) . . ?
F2 F2B C19A 64.8(15) . . ?
F1A F2B C19A 75.9(13) . . ?
F2 F2B C19 83.9(14) . . ?
F1A F2B C19 57.3(13) . . ?
C19A F2B C19 19.1(10) . . ?
F2 F2B C19B 93.5(14) . . ?
F1A F2B C19B 48.2(11) . . ?
C19A F2B C19B 28.7(11) . . ?
C19 F2B C19B 9.7(9) . . ?
F2 F2B F2A 9.4(14) . . ?
F1A F2B F2A 135.8(14) . . ?
C19A F2B F2A 60.1(10) . . ?
C19 F2B F2A 79.0(10) . . ?
C19B F2B F2A 88.5(10) . . ?
F2 F2B F1 135.7(14) . . ?
F1A F2B F1 13.2(12) . . ?
C19A F2B F1 70.9(10) . . ?
C19 F2B F1 51.8(8) . . ?
C19B F2B F1 42.2(6) . . ?
F2A F2B F1 130.2(8) . . ?
C19 F3B C19A 18.4(10) . . ?
C19 F3B C19B 9.4(8) . . ?
C19A F3B C19B 27.8(10) . . ?

loop_
_geom_bond_atom_site_label_1
_geom_bond_atom_site_label_2
_geom_bond_distance
_geom_bond_site_symmetry_2
_geom_bond_publ_flag
Ag1 O6 2.287(3) . ?
Ag1 P1 2.3230(10) . ?
Ag1 O3 2.434(3) 2_657 ?
Ag1 O3 2.456(3) . ?
Ag2 N2 2.152(4) . ?
Ag2 N1 2.156(3) . ?
Ag2 Ag2 3.1918(8) 2_656 ?
C1 O1 1.448(4) . ?
C1 C2 1.510(5) . ?
C1 H1A 0.9900 . ?
C1 H1B 0.9900 . ?
C2 C6 1.368(5) . ?
C2 C3 1.378(5) . ?
C3 C4 1.373(6) . ?
C3 H3 0.9500 . ?
C4 C5 1.379(6) . ?
C4 H4 0.9500 . ?
C5 N1 1.337(6) . ?
C5 H5 0.9500 . ?
C6 N1 1.352(5) . ?
C6 H6 0.9500 . ?
C7 O2 1.447(5) . ?
C7 C8 1.506(6) . ?
C7 H7A 0.9900 . ?
C7 H7B 0.9900 . ?
C8 C9 1.371(6) . ?
C8 C12A 1.38(4) . ?
C8 C12 1.409(8) . ?
C9 N2 1.351(5) . ?
C9 H9 0.9500 . ?
C10 N2 1.341(8) . ?
C10 C11 1.384(9) . ?
C10 H10 0.9500 . ?
C11 C12 1.383(10) . ?
C11 H11 0.9500 . ?
C12 H12 0.9500 . ?
C10A N2 1.35(4) . ?
C10A C11A 1.36(5) . ?
C10A H10A 0.9500 . ?
C11A C12A 1.36(5) . ?
C11A H11A 0.9500 . ?
C12A H12A 0.9500 . ?
C13 C14 1.3900 . ?
C13 C18 1.3900 . ?
C13 P1 1.815(3) . ?
C14 C15 1.3900 . ?
C14 H14 0.9500 . ?
C15 C16 1.3900 . ?
C15 H15 0.9500 . ?
C16 C17 1.3900 . ?
C16 H16 0.9500 . ?
C17 C18 1.3900 . ?
C17 H17 0.9500 . ?
C18 H18 0.9500 . ?
C13A C14A 1.3900 . ?
C13A C18A 1.3900 . ?
C13A P1 1.777(10) . ?
C14A C15A 1.3900 . ?
C14A H14A 0.9500 . ?
C15A C16A 1.3900 . ?
C15A H15A 0.9500 . ?
C16A C17A 1.3900 . ?
C16A H16A 0.9500 . ?
C17A C18A 1.3900 . ?
C17A H17A 0.9500 . ?
C18A H18A 0.9500 . ?
C20 F6 1.311(6) . ?
C20 F4 1.314(4) . ?
C20 F5 1.339(5) . ?
C20 S2 1.814(4) . ?
C21 Cl1 1.6742 . ?
C21 Cl2 1.7878 . ?
C21 H21A 0.9900 . ?
C21 H21B 0.9900 . ?
Cl1 Cl1A 0.5889 . ?
Cl1 Cl1B 0.6778 . ?
Cl2 Cl2A 0.5057 . ?
Cl2 Cl2B 0.8715 . ?
Cl2 N3 1.09(3) . ?
C21A Cl1A 1.4424 . ?
C21A Cl2A 2.0169 . ?
C21A H21C 0.9900 . ?
C21A H21D 0.9900 . ?
Cl1A Cl1B 1.2159 . ?
Cl2A N3 1.06(3) . ?
Cl2A Cl2B 1.3623 . ?
C21B Cl2B 1.5058 . ?
C21B Cl1B 1.8084 . ?
C21B H21E 0.9900 . ?
C21B H21F 0.9900 . ?
Cl2B C23 1.12(2) . ?
Cl2B N3 1.70(3) . ?
C22 C23 1.85(4) . ?
C22 H22A 0.9800 . ?
C22 H22B 0.9800 . ?
C22 H22C 0.9800 . ?
C23 N3 0.92(3) . ?
O1 P1 1.604(3) . ?
O2 P1 1.602(3) 2_656 ?
O3 S1 1.442(6) . ?
O3 S1B 1.452(5) . ?
O3 S1A 1.520(10) . ?
O3 Ag1 2.434(3) 2_657 ?
O6 S2 1.456(3) . ?
O7 S2 1.424(3) . ?
O8 S2 1.427(3) . ?
P1 O2 1.602(3) 2_656 ?
O4 O4A 0.72(2) . ?
O4 S1A 1.224(13) . ?
O4 S1 1.431(9) . ?
O4 S1B 1.661(9) . ?
O5 O5B 0.538(10) . ?
O5 O5A 0.727(19) . ?
O5 S1B 1.319(9) . ?
O5 S1 1.452(9) . ?
O5 S1A 1.669(13) . ?
S1 O4B 1.233(11) . ?
S1 O5A 1.307(16) . ?
S1 O5B 1.617(11) . ?
S1 O4A 1.670(19) . ?
S1 C19A 1.821(17) . ?
S1 C19 1.830(10) . ?
S1 C19B 1.868(11) . ?
C19 F1A 1.085(19) . ?
C19 F2B 1.263(14) . ?
C19 F3B 1.287(15) . ?
C19 F2 1.315(12) . ?
C19 F1 1.351(15) . ?
C19 F3 1.362(11) . ?
C19 F3A 1.48(2) . ?
C19 F1B 1.566(18) . ?
C19 F2A 1.66(2) . ?
C19 S1B 1.736(12) . ?
C19 S1A 1.784(15) . ?
F1 F1A 0.85(2) . ?
F1 C19B 1.141(14) . ?
F1 F2B 1.697(12) . ?
F1 C19A 1.74(2) . ?
F2 F2B 0.524(10) . ?
F2 F2A 0.840(19) . ?
F2 C19A 1.118(18) . ?
F2 F1A 1.34(2) . ?
F2 C19B 1.453(14) . ?
F3 F3A 0.666(18) . ?
F3 C19B 1.390(14) . ?
F3 C19A 1.44(2) . ?
O4A O4B 1.11(2) . ?
O4A S1A 1.411(15) . ?
O4A S1B 1.876(17) . ?
O5A O5B 1.25(2) . ?
O5A S1B 1.298(14) . ?
O5A O4B 1.41(2) . ?
O5A S1A 1.449(14) . ?
S1A O4B 1.091(11) . ?
S1A C19B 1.793(12) . ?
S1A C19A 1.831(14) . ?
S1A O5B 1.856(13) . ?
C19A C19B 0.64(2) . ?
C19A F2B 1.235(18) . ?
C19A F3B 1.30(2) . ?
C19A F2A 1.299(17) . ?
C19A F1A 1.339(18) . ?
C19A F3A 1.366(16) . ?
C19A S1B 1.679(16) . ?
F1A F2B 0.90(2) . ?
F1A C19B 0.986(17) . ?
F1A F1B 1.30(2) . ?
F2A F2B 1.35(2) . ?
F2A C19B 1.87(2) . ?
F3A C19B 1.602(18) . ?
O4B S1B 1.437(8) . ?
O5B S1B 1.420(8) . ?
S1B C19B 1.800(9) . ?
C19B F2B 1.324(11) . ?
C19B F1B 1.340(13) . ?
C19B F3B 1.354(10) . ?
